data_1556722
loop_
_publ_author_name
'Ho, Hon Eong'
'Pagano, Angela'
'Rossi-Ashton, James A.'
'Donald, James R.'
'Epton, Ryan G.'
'Churchill, Jonathan C.'
'James, Michael J.'
'O'Brien, Peter'
'Taylor, Richard J. K.'
'Unsworth, William P.'

_publ_section_title
;
 Visible-light-induced intramolecular charge transfer in the radical
 spirocyclisation of indole-tethered ynones
;
_journal_issue 5
_journal_name_full 'Chemical Science'
_journal_page_first 1353
_journal_page_last 1360
_journal_paper_doi 10.1039/C9SC05311E
_journal_volume 11
_journal_year 2020
_chemical_formula_moiety 'C19 H15 N O'
_chemical_formula_sum 'C19 H15 N O'
_chemical_formula_weight 273.32
_space_group_crystal_system orthorhombic
_space_group_IT_number 19
_space_group_name_Hall 'P 2ac 2ab'
_space_group_name_H-M_alt 'P 21 21 21'
_atom_sites_solution_hydrogens geom
_atom_sites_solution_primary dual
_audit_creation_date 2019-05-17
_audit_creation_method
;
Olex2 1.2
(compiled 2018.05.29 svn.r3508 for OlexSys, GUI svn.r5506)
;
_audit_update_record
;
2019-08-06 deposited with the CCDC.	2019-12-20 downloaded from the CCDC.
;
_cell_angle_alpha 90
_cell_angle_beta 90
_cell_angle_gamma 90
_cell_formula_units_Z 4
_cell_length_a 7.42250(12)
_cell_length_b 9.90594(16)
_cell_length_c 19.5109(3)
_cell_measurement_reflns_used 6762
_cell_measurement_temperature 110.00(10)
_cell_measurement_theta_max 70.9330
_cell_measurement_theta_min 4.5240
_cell_volume 1434.57(4)
_computing_cell_refinement 'CrysAlisPro 1.171.39.46 (Rigaku OD, 2018)'
_computing_data_collection 'CrysAlisPro 1.171.39.46 (Rigaku OD, 2018)'
_computing_data_reduction 'CrysAlisPro 1.171.39.46 (Rigaku OD, 2018)'
_computing_molecular_graphics 'Olex2 (Dolomanov et al., 2009)'
_computing_publication_material 'Olex2 (Dolomanov et al., 2009)'
_computing_structure_refinement 'ShelXL (Sheldrick, 2015)'
_computing_structure_solution 'ShelXT (Sheldrick, 2015)'
_diffrn_ambient_environment N~2~
_diffrn_ambient_temperature 110.00(10)
_diffrn_detector 'CCD plate'
_diffrn_detector_area_resol_mean 16.1450
_diffrn_detector_type Eos
_diffrn_measured_fraction_theta_full 1.001
_diffrn_measured_fraction_theta_max 1.000
_diffrn_measurement_details
;
List of Runs (angles in degrees, time in seconds):

  # Type    Start    End  Width  t~exp~   \w     \q     \k     \f   Frames
#--------------------------------------------------------------------------
  1  \w     17.00  69.00   1.00    1.00    --    0.00  57.00  60.00   52
  2  \w    -61.00 -20.00   1.00    1.00    --    0.00 -57.00 -60.00   41
  3  \w     53.00  94.00   1.00    1.50    --   54.00  57.00 -90.00   41
  4  \w    -15.00  73.00   1.00    1.50    --   54.00 -57.00  60.00   88
  5  \w     28.00 112.00   1.00    1.50    --   54.00  37.00-120.00   84
  6  \w     45.00 121.00   1.00    1.50    --   54.00  57.00 -30.00   76
  7  \w     86.00 177.00   1.00    2.00    --  108.00  50.00 -60.00   91
  8  \w     68.00 135.00   1.00    2.00    --  108.00 178.00-150.00   67
  9  \w     41.00 130.00   1.00    2.00    --  108.00 -63.00 150.00   89
 10  \w     58.00 110.00   1.00    2.00    --  108.00 178.00-180.00   52
 11  \w    117.00 149.00   1.00    2.00    --  108.00 178.00-180.00   32
 12  \w     36.00 113.00   1.00    2.00    --  108.00-111.00-180.00   77
 13  \w    112.00 160.00   1.00    2.00    --  108.00  12.00  90.00   48
 14  \w    -35.00  11.00   1.00    1.00    --    0.00  99.00  46.00   46
 15  \w     23.00  68.00   1.00    1.50    --   54.40-125.00   0.00   45
 16  \w     24.00  84.00   1.00    1.50    --   54.40  77.00  30.00   60
 17  \w     14.00  40.00   1.00    1.50    --   54.40  19.00-180.00   26
 18  \w     85.00 114.00   1.00    1.50    --   54.40  19.00-180.00   29
 19  \w    -19.00  58.00   1.00    1.50    --   54.40   0.00 150.00   77
 20  \w    129.00 173.00   1.00    2.00    --  108.00 -12.00 -90.00   44
 21  \w     80.00 161.00   1.00    2.00    --  108.00  77.00 -30.00   81
 22  \w     78.00 104.00   1.00    2.00    --  108.00  77.00  60.00   26
 23  \w     86.00 112.00   1.00    2.00    --  108.00  63.00  90.00   26
 24  \w    129.00 155.00   1.00    2.00    --  108.00  63.00  90.00   26
 25  \w     79.00 105.00   1.00    2.00    --  108.00  77.00  30.00   26
 26  \w    142.00 168.00   1.00    2.00    --  108.00  77.00  30.00   26
 27  \w     78.00 104.00   1.00    2.00    --  108.00  77.00   0.00   26
 28  \w    120.00 170.00   1.00    2.00    --  108.00  77.00   0.00   50
 29  \w     84.00 110.00   1.00    2.00    --  108.00  37.00  30.00   26
 30  \w    146.00 171.00   1.00    2.00    --  108.00  37.00  30.00   25
 31  \w     86.00 112.00   1.00    2.00    --  108.00  63.00  30.00   26
 32  \w     84.00 110.00   1.00    2.00    --  108.00  37.00  90.00   26
 33  \w     86.00 120.00   1.00    2.00    --  108.00  63.00  60.00   34
 34  \w     95.00 121.00   1.00    2.00    --  108.00  50.00  90.00   26
 35  \w     86.00 118.00   1.00    2.00    --  108.00  50.00 120.00   32
 36  \w     94.00 120.00   1.00    2.00    --  108.00  50.00  30.00   26
 37  \w     95.00 121.00   1.00    2.00    --  108.00  50.00  60.00   26
 38  \w     82.00 108.00   1.00    2.00    --  108.00  37.00  60.00   26
 39  \w     85.00 111.00   1.00    2.00    --  108.00  43.00  29.76   26
 40  \w     78.00 103.00   1.00    2.00    --  108.00  77.00  56.79   25
 41  \w     79.00 104.00   1.00    2.00    --  108.00  76.00  79.73   25
;
_diffrn_measurement_device 'four-circle diffractometer'
_diffrn_measurement_device_type 'SuperNova, Dual, Cu at home/near, Eos'
_diffrn_measurement_method '\w scans'
_diffrn_orient_matrix_type 'CrysAlisPro convention (1999,Acta A55,543-557)'
_diffrn_orient_matrix_UB_11 0.0696679000
_diffrn_orient_matrix_UB_12 0.0111551000
_diffrn_orient_matrix_UB_13 0.0741822000
_diffrn_orient_matrix_UB_21 0.1033955000
_diffrn_orient_matrix_UB_22 -0.1337223000
_diffrn_orient_matrix_UB_23 -0.0089103000
_diffrn_orient_matrix_UB_31 0.1658117000
_diffrn_orient_matrix_UB_32 0.0786523000
_diffrn_orient_matrix_UB_33 -0.0256210000
_diffrn_radiation_monochromator mirror
_diffrn_radiation_probe x-ray
_diffrn_radiation_type CuK\a
_diffrn_radiation_wavelength 1.54184
_diffrn_reflns_av_R_equivalents 0.0227
_diffrn_reflns_av_unetI/netI 0.0168
_diffrn_reflns_Laue_measured_fraction_full 1.001
_diffrn_reflns_Laue_measured_fraction_max 1.000
_diffrn_reflns_limit_h_max 8
_diffrn_reflns_limit_h_min -8
_diffrn_reflns_limit_k_max 11
_diffrn_reflns_limit_k_min -11
_diffrn_reflns_limit_l_max 17
_diffrn_reflns_limit_l_min -23
_diffrn_reflns_number 11327
_diffrn_reflns_point_group_measured_fraction_full 1.000
_diffrn_reflns_point_group_measured_fraction_max 1.000
_diffrn_reflns_theta_full 67.058
_diffrn_reflns_theta_max 67.058
_diffrn_reflns_theta_min 4.532
_diffrn_source 'micro-focus sealed X-ray tube'
_diffrn_source_type 'SuperNova (Cu) X-ray Source'
_exptl_absorpt_coefficient_mu 0.612
_exptl_absorpt_correction_T_max 1.000
_exptl_absorpt_correction_T_min 0.637
_exptl_absorpt_correction_type gaussian
_exptl_absorpt_process_details
;
CrysAlisPro 1.171.39.46 (Rigaku Oxford Diffraction, 2018)
Numerical absorption correction based on gaussian integration over
			a multifaceted crystal model
Empirical absorption correction using spherical harmonics,
 implemented in SCALE3 ABSPACK scaling algorithm.
;
_exptl_crystal_colour 'clear light yellow'
_exptl_crystal_colour_lustre clear
_exptl_crystal_colour_modifier light
_exptl_crystal_colour_primary yellow
_exptl_crystal_density_diffrn 1.265
_exptl_crystal_description irregular
_exptl_crystal_F_000 576
_exptl_crystal_recrystallization_method 'crystallisation from dichloromethane/hexane'
_exptl_crystal_size_max 0.217
_exptl_crystal_size_mid 0.192
_exptl_crystal_size_min 0.091
_refine_diff_density_max 0.142
_refine_diff_density_min -0.118
_refine_diff_density_rms 0.026
_refine_ls_abs_structure_details
;
 Flack x determined using 1003 quotients [(I+)-(I-)]/[(I+)+(I-)]
 (Parsons, Flack and Wagner, Acta Cryst. B69 (2013) 249-259).
;
_refine_ls_abs_structure_Flack 0.08(11)
_refine_ls_extinction_coef 0.0040(5)
_refine_ls_extinction_expression Fc^*^=kFc[1+0.001xFc^2^\l^3^/sin(2\q)]^-1/4^
_refine_ls_extinction_method 'SHELXL-2018/3 (Sheldrick 2018)'
_refine_ls_goodness_of_fit_ref 1.099
_refine_ls_hydrogen_treatment constr
_refine_ls_matrix_type full
_refine_ls_number_parameters 192
_refine_ls_number_reflns 2565
_refine_ls_number_restraints 0
_refine_ls_restrained_S_all 1.099
_refine_ls_R_factor_all 0.0257
_refine_ls_R_factor_gt 0.0243
_refine_ls_shift/su_max 0.000
_refine_ls_shift/su_mean 0.000
_refine_ls_structure_factor_coef Fsqd
_refine_ls_weighting_details 'w=1/[\s^2^(Fo^2^)+(0.0299P)^2^+0.1675P] where P=(Fo^2^+2Fc^2^)/3'
_refine_ls_weighting_scheme calc
_refine_ls_wR_factor_gt 0.0605
_refine_ls_wR_factor_ref 0.0619
_reflns_Friedel_coverage 0.709
_reflns_Friedel_fraction_full 1.000
_reflns_Friedel_fraction_max 1.000
_reflns_number_gt 2471
_reflns_number_total 2565
_reflns_threshold_expression 'I > 2\s(I)'
_cod_data_source_file c9sc05311e2.cif
_cod_data_source_block rjkt1905
_cod_depositor_comments
;Adding full bibliography for 1556719--1556723.cif.

 Adding full bibliography for 1556719--1556723.cif.
;
_cod_database_code 1556722
_shelx_shelxl_version_number 2018/3
_chemical_oxdiff_formula 'C19 H15 N1 O1'
_chemical_oxdiff_usercomment 'Hon Eong Ho heh-JPA-569P'
_shelx_space_group_comment
;
The symmetry employed for this shelxl refinement is uniquely defined
by the following loop, which should always be used as a source of
symmetry information in preference to the above space-group names.
They are only intended as comments.
;
_reflns_odcompleteness_completeness 99.93
_reflns_odcompleteness_iscentric 1
_reflns_odcompleteness_theta 66.97
_olex2_refinement_description
;
1. Fixed Uiso
 At 1.2 times of:
  All C(H) groups, All C(H,H) groups
 At 1.5 times of:
  All C(H,H,H) groups
2.a Secondary CH2 refined with riding coordinates:
 C9(H9A,H9B)
2.b Aromatic/amide H refined with riding coordinates:
 C1(H1), C4(H4), C5(H5), C6(H6), C7(H7), C14(H14), C15(H15), C16(H16),
 C17(H17), C18(H18)
2.c Idealised Me refined as rotating group:
 C19(H19A,H19B,H19C)
;
_olex2_date_sample_data_collection 2019-05-15
_olex2_date_sample_submission 2019-05-13
_olex2_exptl_crystal_mounting_method 'oil on 200 micrometre micromount'
_olex2_submission_original_sample_id heh-jpa-569p
_olex2_submission_special_instructions 'No special instructions were received'
_oxdiff_exptl_absorpt_empirical_details
;
Empirical correction (ABSPACK) includes:
- Absorption correction using spherical harmonics
- Frame scaling
;
_oxdiff_exptl_absorpt_empirical_full_max 1.169
_oxdiff_exptl_absorpt_empirical_full_min 0.864

loop_
_space_group_symop_operation_xyz
'x, y, z'
'-x+1/2, -y, z+1/2'
'-x, y+1/2, -z+1/2'
'x+1/2, -y+1/2, -z'

loop_
_atom_site_label
_atom_site_type_symbol
_atom_site_fract_x
_atom_site_fract_y
_atom_site_fract_z
_atom_site_U_iso_or_equiv
_atom_site_adp_type
_atom_site_occupancy
_atom_site_site_symmetry_order
_atom_site_calc_flag
_atom_site_refinement_flags_posn
C1 C 0.2388(2) 0.63869(16) 0.69574(8) 0.0236(3) Uani 1 1 d .
H1 H 0.124893 0.644045 0.715377 0.028 Uiso 1 1 calc R
C2 C 0.3620(2) 0.54007(15) 0.70922(8) 0.0208(3) Uani 1 1 d .
C3 C 0.5181(2) 0.57083(16) 0.66916(8) 0.0218(3) Uani 1 1 d .
C4 C 0.6889(2) 0.51173(18) 0.66188(9) 0.0304(4) Uani 1 1 d .
H4 H 0.719127 0.434573 0.686486 0.036 Uiso 1 1 calc R
C5 C 0.8107(2) 0.5697(2) 0.61786(10) 0.0431(5) Uani 1 1 d .
H5 H 0.923723 0.530483 0.612522 0.052 Uiso 1 1 calc R
C6 C 0.7686(3) 0.6865(2) 0.58083(10) 0.0472(6) Uani 1 1 d .
H6 H 0.854045 0.723218 0.551368 0.057 Uiso 1 1 calc R
C7 C 0.6027(3) 0.7485(2) 0.58714(9) 0.0398(5) Uani 1 1 d .
H7 H 0.574775 0.826335 0.562727 0.048 Uiso 1 1 calc R
C8 C 0.4787(2) 0.68913(16) 0.63175(8) 0.0260(4) Uani 1 1 d .
C9 C 0.3359(2) 0.42029(16) 0.75536(8) 0.0261(4) Uani 1 1 d .
H9A H 0.254445 0.443847 0.792343 0.031 Uiso 1 1 calc R
H9B H 0.450546 0.394466 0.775328 0.031 Uiso 1 1 calc R
C10 C 0.2594(2) 0.30327(15) 0.71517(8) 0.0247(3) Uani 1 1 d .
C11 C 0.3819(2) 0.23959(16) 0.66727(8) 0.0240(3) Uani 1 1 d .
C12 C 0.4943(2) 0.19659(15) 0.62854(8) 0.0223(3) Uani 1 1 d .
C13 C 0.6363(2) 0.14928(15) 0.58460(8) 0.0218(3) Uani 1 1 d .
C14 C 0.6004(2) 0.09524(16) 0.51994(8) 0.0254(4) Uani 1 1 d .
H14 H 0.482337 0.088510 0.504353 0.030 Uiso 1 1 calc R
C15 C 0.7416(2) 0.05170(16) 0.47912(8) 0.0280(4) Uani 1 1 d .
H15 H 0.717651 0.015230 0.436146 0.034 Uiso 1 1 calc R
C16 C 0.9180(2) 0.06194(17) 0.50166(8) 0.0266(4) Uani 1 1 d .
H16 H 1.011972 0.032540 0.473912 0.032 Uiso 1 1 calc R
C17 C 0.9540(2) 0.11622(17) 0.56579(9) 0.0261(4) Uani 1 1 d .
H17 H 1.072389 0.123280 0.580955 0.031 Uiso 1 1 calc R
C18 C 0.8145(2) 0.15983(15) 0.60723(8) 0.0243(3) Uani 1 1 d .
H18 H 0.839244 0.196187 0.650160 0.029 Uiso 1 1 calc R
C19 C 0.2157(3) 0.84964(17) 0.62488(10) 0.0422(5) Uani 1 1 d .
H19A H 0.284670 0.927873 0.637280 0.063 Uiso 1 1 calc GR
H19B H 0.098394 0.855045 0.645457 0.063 Uiso 1 1 calc GR
H19C H 0.203526 0.845731 0.575931 0.063 Uiso 1 1 calc GR
N1 N 0.3070(2) 0.72899(14) 0.64903(7) 0.0278(3) Uani 1 1 d .
O1 O 0.10255(17) 0.26819(14) 0.72032(7) 0.0373(3) Uani 1 1 d .

loop_
_atom_site_aniso_label
_atom_site_aniso_U_11
_atom_site_aniso_U_22
_atom_site_aniso_U_33
_atom_site_aniso_U_23
_atom_site_aniso_U_13
_atom_site_aniso_U_12
C1 0.0210(7) 0.0282(8) 0.0216(7) -0.0063(6) 0.0002(6) 0.0006(7)
C2 0.0217(8) 0.0240(8) 0.0167(7) -0.0036(6) 0.0003(6) -0.0008(6)
C3 0.0214(8) 0.0253(8) 0.0187(7) -0.0076(6) -0.0012(6) -0.0033(6)
C4 0.0218(8) 0.0377(9) 0.0315(9) -0.0157(8) -0.0008(7) -0.0011(7)
C5 0.0217(9) 0.0645(13) 0.0431(11) -0.0303(11) 0.0102(8) -0.0133(9)
C6 0.0438(12) 0.0631(14) 0.0346(10) -0.0220(10) 0.0181(9) -0.0333(10)
C7 0.0598(13) 0.0337(10) 0.0259(9) -0.0061(8) 0.0057(8) -0.0244(9)
C8 0.0331(9) 0.0232(8) 0.0217(8) -0.0059(7) 0.0018(7) -0.0070(7)
C9 0.0311(9) 0.0297(9) 0.0176(7) 0.0007(7) 0.0018(6) 0.0004(7)
C10 0.0282(8) 0.0253(7) 0.0205(7) 0.0059(6) 0.0020(7) -0.0010(7)
C11 0.0263(8) 0.0223(7) 0.0233(8) 0.0014(6) -0.0023(7) -0.0040(6)
C12 0.0268(8) 0.0185(7) 0.0217(8) 0.0031(6) -0.0011(7) -0.0019(6)
C13 0.0280(8) 0.0157(7) 0.0217(7) 0.0029(6) 0.0018(6) 0.0008(6)
C14 0.0288(9) 0.0229(8) 0.0245(8) 0.0014(6) -0.0028(7) -0.0013(6)
C15 0.0362(9) 0.0269(8) 0.0209(8) -0.0025(6) 0.0001(7) -0.0016(8)
C16 0.0293(8) 0.0236(8) 0.0271(8) 0.0012(7) 0.0060(7) 0.0026(6)
C17 0.0272(8) 0.0219(8) 0.0293(9) 0.0026(7) -0.0019(7) 0.0009(6)
C18 0.0325(8) 0.0195(7) 0.0210(8) 0.0014(6) -0.0025(7) 0.0006(6)
C19 0.0568(13) 0.0270(9) 0.0429(11) 0.0008(8) -0.0180(10) 0.0066(9)
N1 0.0354(7) 0.0216(6) 0.0262(7) -0.0017(6) -0.0041(6) 0.0028(6)
O1 0.0271(6) 0.0472(7) 0.0377(7) -0.0004(6) 0.0078(5) -0.0094(6)

loop_
_atom_type_symbol
_atom_type_description
_atom_type_scat_dispersion_real
_atom_type_scat_dispersion_imag
_atom_type_scat_source
C C 0.0181 0.0091 'International Tables Vol C Tables 4.2.6.8 and 6.1.1.4'
H H 0.0000 0.0000 'International Tables Vol C Tables 4.2.6.8 and 6.1.1.4'
N N 0.0311 0.0180 'International Tables Vol C Tables 4.2.6.8 and 6.1.1.4'
O O 0.0492 0.0322 'International Tables Vol C Tables 4.2.6.8 and 6.1.1.4'

loop_
_exptl_crystal_face_index_h
_exptl_crystal_face_index_k
_exptl_crystal_face_index_l
_exptl_crystal_face_perp_dist
0 0 -1 0.0520
0 0 1 0.0390
4 3 -4 0.1020
4 -3 4 0.0831
0 -5 4 0.0624
-1 -5 4 0.0640
-5 0 2 0.1029
-2 5 -4 0.0814
3 1 5 0.0778
-2 2 5 0.0791
-1 -5 1 0.0672
2 -5 -4 0.1003
-1 -2 -5 0.0717
-3 0 -5 0.0866
-1 5 3 0.1010
-1 0 5 0.0602

loop_
_geom_angle_atom_site_label_1
_geom_angle_atom_site_label_2
_geom_angle_atom_site_label_3
_geom_angle
C2 C1 H1 124.8
C2 C1 N1 110.34(14)
N1 C1 H1 124.8
C1 C2 C3 106.56(14)
C1 C2 C9 126.53(15)
C3 C2 C9 126.88(14)
C4 C3 C2 134.27(16)
C4 C3 C8 118.76(15)
C8 C3 C2 106.95(14)
C3 C4 H4 120.5
C5 C4 C3 118.93(18)
C5 C4 H4 120.5
C4 C5 H5 119.3
C4 C5 C6 121.43(18)
C6 C5 H5 119.3
C5 C6 H6 119.3
C7 C6 C5 121.37(18)
C7 C6 H6 119.3
C6 C7 H7 121.4
C6 C7 C8 117.15(19)
C8 C7 H7 121.4
C7 C8 C3 122.35(17)
N1 C8 C3 107.67(14)
N1 C8 C7 129.97(17)
C2 C9 H9A 109.6
C2 C9 H9B 109.6
C2 C9 C10 110.09(13)
H9A C9 H9B 108.2
C10 C9 H9A 109.6
C10 C9 H9B 109.6
C11 C10 C9 115.64(14)
O1 C10 C9 122.37(15)
O1 C10 C11 121.92(15)
C12 C11 C10 173.95(17)
C11 C12 C13 176.67(17)
C14 C13 C12 121.63(15)
C14 C13 C18 119.62(15)
C18 C13 C12 118.74(14)
C13 C14 H14 120.2
C15 C14 C13 119.66(16)
C15 C14 H14 120.2
C14 C15 H15 119.7
C14 C15 C16 120.65(15)
C16 C15 H15 119.7
C15 C16 H16 120.1
C15 C16 C17 119.79(15)
C17 C16 H16 120.1
C16 C17 H17 119.9
C18 C17 C16 120.27(16)
C18 C17 H17 119.9
C13 C18 H18 120.0
C17 C18 C13 120.01(15)
C17 C18 H18 120.0
H19A C19 H19B 109.5
H19A C19 H19C 109.5
H19B C19 H19C 109.5
N1 C19 H19A 109.5
N1 C19 H19B 109.5
N1 C19 H19C 109.5
C1 N1 C8 108.47(14)
C1 N1 C19 125.39(15)
C8 N1 C19 126.07(16)

loop_
_geom_bond_atom_site_label_1
_geom_bond_atom_site_label_2
_geom_bond_distance
C1 H1 0.9300
C1 C2 1.363(2)
C1 N1 1.374(2)
C2 C3 1.430(2)
C2 C9 1.502(2)
C3 C4 1.404(2)
C3 C8 1.411(2)
C4 H4 0.9300
C4 C5 1.373(3)
C5 H5 0.9300
C5 C6 1.400(3)
C6 H6 0.9300
C6 C7 1.381(3)
C7 H7 0.9300
C7 C8 1.397(2)
C8 N1 1.376(2)
C9 H9A 0.9700
C9 H9B 0.9700
C9 C10 1.511(2)
C10 C11 1.449(2)
C10 O1 1.219(2)
C11 C12 1.203(2)
C12 C13 1.437(2)
C13 C14 1.396(2)
C13 C18 1.399(2)
C14 H14 0.9300
C14 C15 1.385(2)
C15 H15 0.9300
C15 C16 1.385(2)
C16 H16 0.9300
C16 C17 1.388(2)
C17 H17 0.9300
C17 C18 1.383(2)
C18 H18 0.9300
C19 H19A 0.9600
C19 H19B 0.9600
C19 H19C 0.9600
C19 N1 1.453(2)

loop_
_geom_torsion_atom_site_label_1
_geom_torsion_atom_site_label_2
_geom_torsion_atom_site_label_3
_geom_torsion_atom_site_label_4
_geom_torsion
C1 C2 C3 C4 177.87(16)
C1 C2 C3 C8 -0.80(17)
C1 C2 C9 C10 89.47(19)
C2 C1 N1 C8 -0.27(17)
C2 C1 N1 C19 -177.46(15)
C2 C3 C4 C5 -179.57(16)
C2 C3 C8 C7 179.73(14)
C2 C3 C8 N1 0.65(17)
C2 C9 C10 C11 71.25(17)
C2 C9 C10 O1 -105.63(18)
C3 C2 C9 C10 -88.36(19)
C3 C4 C5 C6 0.6(3)
C3 C8 N1 C1 -0.25(17)
C3 C8 N1 C19 176.92(15)
C4 C3 C8 C7 0.8(2)
C4 C3 C8 N1 -178.26(13)
C4 C5 C6 C7 0.1(3)
C5 C6 C7 C8 -0.3(3)
C6 C7 C8 C3 -0.1(2)
C6 C7 C8 N1 178.72(16)
C7 C8 N1 C1 -179.25(16)
C7 C8 N1 C19 -2.1(3)
C8 C3 C4 C5 -1.0(2)
C9 C2 C3 C4 -4.0(3)
C9 C2 C3 C8 177.38(14)
C12 C13 C14 C15 179.57(15)
C12 C13 C18 C17 -179.44(15)
C13 C14 C15 C16 -0.4(2)
C14 C13 C18 C17 -0.3(2)
C14 C15 C16 C17 0.1(3)
C15 C16 C17 C18 0.1(3)
C16 C17 C18 C13 0.0(2)
C18 C13 C14 C15 0.5(2)
N1 C1 C2 C3 0.66(17)
N1 C1 C2 C9 -177.52(14)

loop_
_exptl_oxdiff_crystal_face_indexfrac_h
_exptl_oxdiff_crystal_face_indexfrac_k
_exptl_oxdiff_crystal_face_indexfrac_l
_exptl_oxdiff_crystal_face_x
_exptl_oxdiff_crystal_face_y
_exptl_oxdiff_crystal_face_z
0.0001 0.0002 -0.9996 -0.0741 0.0089 0.0256
-0.0001 -0.0002 0.9996 0.0741 -0.0089 -0.0256
4.0020 3.0007 -3.9910 0.0162 0.0481 1.0018
4.0014 -3.0004 4.0037 0.5423 0.7793 0.3249
-0.0001 -5.0003 3.9967 0.2407 0.6330 -0.4957
-1.0006 -5.0004 3.9951 0.1709 0.5296 -0.6616
-5.0024 -0.0006 1.9912 -0.2008 -0.5349 -0.8805
-2.0007 5.0003 -3.9999 -0.3803 -0.8399 0.1640
3.0006 0.9989 5.0029 0.5913 0.1321 0.4479
-2.0016 1.9987 4.9952 0.2534 -0.5187 -0.3027
-1.0002 -4.9997 0.9964 -0.0515 0.5563 -0.5846
2.0017 -4.9986 -3.9966 -0.2128 0.9110 0.0412
-0.9997 -1.9988 -5.0000 -0.4629 0.2085 -0.1949
-3.0006 0.0010 -5.0026 -0.5801 -0.2658 -0.3693
-1.0012 4.9988 2.9986 0.2085 -0.7987 0.1503
-1.0010 -0.0011 4.9962 0.3009 -0.1479 -0.2941
